data_7124245
loop_
_publ_author_name
'Liu, Pei-Yi'
'Cui, Li-Na'
'Yang, Lei'
'Shu, Xian-Ping'
'Zhu, Qin-Yu'
'Dai, Jie'

_publ_section_title
;
 Bio-compatible fluorescent nano TiO materials prepared from
 titanium-oxo-cluster precursors
;
_journal_name_full 'Chemical Communications'
_journal_paper_doi 10.1039/C9CC06235A
_journal_year 2019
_chemical_formula_sum 'C56 H90 N2 O16 Ti4'
_chemical_formula_weight 1238.89
_space_group_crystal_system monoclinic
_space_group_IT_number 14
_space_group_name_Hall '-P 2ybc'
_space_group_name_H-M_alt 'P 1 21/c 1'
_symmetry_space_group_name_Hall '-P 2ybc'
_symmetry_space_group_name_H-M 'P 1 21/c 1'
_atom_sites_solution_hydrogens geom
_audit_creation_method SHELXL-2016/6
_audit_update_record
;
2019-08-08 deposited with the CCDC.    2019-09-17 downloaded from the CCDC.
;
_cell_angle_alpha 90
_cell_angle_beta 102.343(4)
_cell_angle_gamma 90
_cell_formula_units_Z 2
_cell_length_a 15.836(2)
_cell_length_b 11.5845(14)
_cell_length_c 18.080(2)
_cell_measurement_reflns_used 9511
_cell_measurement_temperature 293(2)
_cell_measurement_theta_max 23.4
_cell_measurement_theta_min 2.3
_cell_volume 3240.1(7)
_computing_structure_refinement 'SHELXL-2016/6 (Sheldrick, 2016)'
_computing_structure_solution 'SHELXT 2014/5 (Sheldrick, 2014)'
_diffrn_ambient_temperature 293(2)
_diffrn_measured_fraction_theta_full 0.976
_diffrn_measured_fraction_theta_max 0.976
_diffrn_measurement_device_type 'Bruker APEX-II CCD'
_diffrn_radiation_type MoK\a
_diffrn_radiation_wavelength 0.71073
_diffrn_reflns_av_R_equivalents 0.0966
_diffrn_reflns_av_unetI/netI 0.0388
_diffrn_reflns_Laue_measured_fraction_full 0.976
_diffrn_reflns_Laue_measured_fraction_max 0.976
_diffrn_reflns_limit_h_max 18
_diffrn_reflns_limit_h_min -18
_diffrn_reflns_limit_k_max 13
_diffrn_reflns_limit_k_min -13
_diffrn_reflns_limit_l_max 21
_diffrn_reflns_limit_l_min -21
_diffrn_reflns_number 69449
_diffrn_reflns_point_group_measured_fraction_full 0.976
_diffrn_reflns_point_group_measured_fraction_max 0.976
_diffrn_reflns_theta_full 24.999
_diffrn_reflns_theta_max 24.999
_diffrn_reflns_theta_min 2.608
_exptl_absorpt_coefficient_mu 0.537
_exptl_crystal_colour yellow
_exptl_crystal_density_diffrn 1.270
_exptl_crystal_description block
_exptl_crystal_F_000 1312
_exptl_crystal_size_max 0.250
_exptl_crystal_size_mid 0.250
_exptl_crystal_size_min 0.100
_refine_diff_density_max 0.518
_refine_diff_density_min -0.299
_refine_diff_density_rms 0.058
_refine_ls_extinction_method none
_refine_ls_goodness_of_fit_ref 1.064
_refine_ls_hydrogen_treatment constr
_refine_ls_matrix_type full
_refine_ls_number_parameters 370
_refine_ls_number_reflns 5569
_refine_ls_number_restraints 39
_refine_ls_restrained_S_all 1.069
_refine_ls_R_factor_all 0.1066
_refine_ls_R_factor_gt 0.0646
_refine_ls_shift/su_max 0.000
_refine_ls_shift/su_mean 0.000
_refine_ls_structure_factor_coef Fsqd
_refine_ls_weighting_details 'w=1/[\s^2^(Fo^2^)+(0.0938P)^2^+3.0201P] where P=(Fo^2^+2Fc^2^)/3'
_refine_ls_weighting_scheme calc
_refine_ls_wR_factor_gt 0.1588
_refine_ls_wR_factor_ref 0.1979
_reflns_Friedel_coverage 0.000
_reflns_number_gt 3703
_reflns_number_total 5569
_reflns_threshold_expression 'I > 2\s(I)'
_cod_data_source_file c9cc06235a2.cif
_cod_data_source_block 3
_cod_database_code 7124245
_shelx_shelxl_version_number 2016/6
_shelx_space_group_comment
;
The symmetry employed for this shelxl refinement is uniquely defined
by the following loop, which should always be used as a source of
symmetry information in preference to the above space-group names.
They are only intended as comments.
;
_shelx_estimated_absorpt_t_min 0.877
_shelx_estimated_absorpt_t_max 0.948

loop_
_space_group_symop_operation_xyz
'x, y, z'
'-x, y+1/2, -z+1/2'
'-x, -y, -z'
'x, -y-1/2, z-1/2'

loop_
_atom_site_label
_atom_site_type_symbol
_atom_site_fract_x
_atom_site_fract_y
_atom_site_fract_z
_atom_site_U_iso_or_equiv
_atom_site_adp_type
_atom_site_occupancy
_atom_site_site_symmetry_order
_atom_site_calc_flag
_atom_site_refinement_flags_posn
_atom_site_refinement_flags_adp
_atom_site_refinement_flags_occupancy
Ti1 Ti -0.03566(5) 0.40658(6) 0.44496(4) 0.0546(3) Uani 1 1 d . . .
Ti2 Ti 0.16114(5) 0.43548(7) 0.48403(5) 0.0618(3) Uani 1 1 d . . .
O1 O 0.1171(2) 0.7126(3) 0.52484(17) 0.0656(8) Uani 1 1 d . . .
O2 O 0.2143(2) 0.5981(3) 0.48656(18) 0.0681(8) Uani 1 1 d . . .
O3 O 0.2556(2) 0.3654(3) 0.5392(2) 0.0752(9) Uani 1 1 d . . .
O4 O 0.13503(18) 0.4853(2) 0.58861(15) 0.0576(7) Uani 1 1 d . . .
O5 O 0.0533(2) 0.6405(3) 0.65118(16) 0.0708(9) Uani 1 1 d . . .
O6 O 0.05023(17) 0.5204(2) 0.45673(14) 0.0515(7) Uani 1 1 d . . .
O7 O 0.06971(19) 0.3120(2) 0.48236(16) 0.0611(8) Uani 1 1 d . . .
O8 O 0.1804(3) 0.4071(3) 0.3928(2) 0.0829(10) Uani 1 1 d . . .
N1 N 0.4894(4) 1.1681(6) 0.3655(4) 0.135(2) Uani 1 1 d . U .
C1 C 0.4404(4) 1.0776(6) 0.3851(4) 0.103(2) Uani 1 1 d . . .
C2 C 0.3637(5) 1.0968(5) 0.4063(4) 0.100(2) Uani 1 1 d . . .
H2 H 0.343253 1.171972 0.407128 0.120 Uiso 1 1 calc R U .
C3 C 0.3160(4) 1.0065(5) 0.4268(3) 0.0883(17) Uani 1 1 d . . .
H3 H 0.265230 1.022457 0.442796 0.106 Uiso 1 1 calc R U .
C4 C 0.3426(3) 0.8922(4) 0.4239(3) 0.0721(14) Uani 1 1 d . . .
C5 C 0.4177(4) 0.8744(6) 0.3993(4) 0.0983(19) Uani 1 1 d . . .
H5 H 0.436050 0.798865 0.395052 0.118 Uiso 1 1 calc R U .
C6 C 0.4669(5) 0.9624(7) 0.3807(5) 0.120(3) Uani 1 1 d . . .
H6 H 0.517927 0.946100 0.365178 0.144 Uiso 1 1 calc R U .
C7 C 0.4593(6) 1.2834(8) 0.3606(5) 0.154(4) Uani 1 1 d . . .
H7A H 0.397752 1.284364 0.338980 0.184 Uiso 1 1 calc R U .
H7B H 0.488079 1.326804 0.327192 0.184 Uiso 1 1 calc R U .
C8 C 0.4767(9) 1.3412(11) 0.4388(6) 0.228(7) Uani 1 1 d . . .
H8A H 0.442793 1.303984 0.470028 0.341 Uiso 1 1 calc R U .
H8B H 0.461151 1.421341 0.433251 0.341 Uiso 1 1 calc R U .
H8C H 0.536910 1.334428 0.462103 0.341 Uiso 1 1 calc R U .
C9 C 0.5782(6) 1.1545(9) 0.3621(5) 0.154(3) Uani 1 1 d . U .
H9A H 0.610158 1.224330 0.379383 0.185 Uiso 1 1 calc R U .
H9B H 0.603697 1.091062 0.394273 0.185 Uiso 1 1 calc R U .
C10 C 0.5815(6) 1.1309(10) 0.2835(5) 0.158(3) Uani 1 1 d . . .
H10A H 0.541933 1.069761 0.264306 0.237 Uiso 1 1 calc R U .
H10B H 0.639078 1.108184 0.280781 0.237 Uiso 1 1 calc R U .
H10C H 0.565720 1.199178 0.253663 0.237 Uiso 1 1 calc R U .
C11 C 0.2947(3) 0.7966(4) 0.4461(2) 0.0672(12) Uani 1 1 d . . .
H11 H 0.314447 0.723372 0.437179 0.081 Uiso 1 1 calc R U .
C12 C 0.2274(3) 0.7996(4) 0.4770(3) 0.0660(12) Uani 1 1 d . . .
H12 H 0.205939 0.871423 0.486860 0.079 Uiso 1 1 calc R U .
C13 C 0.1832(3) 0.6955(4) 0.4972(3) 0.0635(12) Uani 1 1 d . . .
C14 C 0.3054(4) 0.3633(6) 0.6122(4) 0.0965(18) Uani 1 1 d . . .
C15 C 0.2514(4) 0.3922(6) 0.6681(4) 0.106(2) Uani 1 1 d . . .
H15 H 0.269343 0.359928 0.715958 0.127 Uiso 1 1 calc R U .
C16 C 0.1817(3) 0.4573(5) 0.6584(3) 0.0726(13) Uani 1 1 d . . .
C17 C 0.1456(5) 0.4941(7) 0.7200(3) 0.122(3) Uani 1 1 d . . .
H17A H 0.187157 0.478707 0.766736 0.147 Uiso 1 1 calc R U .
H17B H 0.094682 0.447888 0.720537 0.147 Uiso 1 1 calc R U .
C18 C 0.1203(4) 0.6214(6) 0.7190(3) 0.0926(18) Uani 1 1 d . . .
C19 C 0.3439(5) 0.2412(7) 0.6260(4) 0.126(3) Uani 1 1 d . . .
H19A H 0.298078 0.185319 0.617415 0.189 Uiso 1 1 calc R U .
H19B H 0.376038 0.235114 0.677296 0.189 Uiso 1 1 calc R U .
H19C H 0.381654 0.226977 0.591930 0.189 Uiso 1 1 calc R U .
C20 C 0.3794(5) 0.4532(8) 0.6151(6) 0.161(4) Uani 1 1 d . . .
H20A H 0.428135 0.416195 0.601525 0.242 Uiso 1 1 calc R U .
H20B H 0.396116 0.484030 0.665376 0.242 Uiso 1 1 calc R U .
H20C H 0.359325 0.514643 0.580113 0.242 Uiso 1 1 calc R U .
C21 C 0.1940(5) 0.7018(9) 0.7160(4) 0.150(4) Uani 1 1 d . . .
H21A H 0.216500 0.685029 0.671871 0.225 Uiso 1 1 calc R U .
H21B H 0.238813 0.691495 0.760527 0.225 Uiso 1 1 calc R U .
H21C H 0.173863 0.780113 0.713643 0.225 Uiso 1 1 calc R U .
C22 C 0.0774(5) 0.6487(7) 0.7853(3) 0.118(2) Uani 1 1 d . . .
H22A H 0.059174 0.727922 0.782454 0.177 Uiso 1 1 calc R U .
H22B H 0.118001 0.635787 0.832193 0.177 Uiso 1 1 calc R U .
H22C H 0.028063 0.599500 0.782863 0.177 Uiso 1 1 calc R U .
C23 C 0.0824(6) 0.1899(5) 0.4881(4) 0.110(2) Uani 1 1 d . . .
H23 H 0.145505 0.188808 0.495285 0.133 Uiso 1 1 calc R U .
C24 C 0.0758(6) 0.1511(7) 0.5626(5) 0.151(3) Uani 1 1 d . . .
H24A H 0.016845 0.156560 0.567654 0.226 Uiso 1 1 calc R U .
H24B H 0.111590 0.198619 0.600229 0.226 Uiso 1 1 calc R U .
H24C H 0.094740 0.072330 0.569458 0.226 Uiso 1 1 calc R U .
C25 C 0.0625(9) 0.1314(7) 0.4206(6) 0.187(5) Uani 1 1 d . . .
H25A H 0.001867 0.139206 0.399036 0.280 Uiso 1 1 calc R U .
H25B H 0.076496 0.051181 0.429126 0.280 Uiso 1 1 calc R U .
H25C H 0.095194 0.162811 0.386298 0.280 Uiso 1 1 calc R U .
C26 C 0.1548(7) 0.4182(8) 0.3152(4) 0.136(3) Uani 1 1 d . U .
C27 C 0.1261(10) 0.5293(11) 0.2949(8) 0.218(6) Uani 1 1 d . U .
H27A H 0.174155 0.581645 0.305310 0.327 Uiso 1 1 calc R U .
H27B H 0.084212 0.551702 0.323505 0.327 Uiso 1 1 calc R U .
H27C H 0.100079 0.531293 0.241842 0.327 Uiso 1 1 calc R U .
C28 C 0.1689(16) 0.3166(18) 0.2774(10) 0.149(6) Uani 0.5 1 d . U P
C28' C 0.2239(13) 0.391(2) 0.2756(10) 0.146(6) Uani 0.5 1 d . U P

loop_
_atom_site_aniso_label
_atom_site_aniso_U_11
_atom_site_aniso_U_22
_atom_site_aniso_U_33
_atom_site_aniso_U_23
_atom_site_aniso_U_13
_atom_site_aniso_U_12
Ti1 0.0623(5) 0.0535(5) 0.0448(4) -0.0036(3) 0.0042(3) -0.0119(3)
Ti2 0.0651(5) 0.0620(5) 0.0590(5) 0.0035(4) 0.0145(4) -0.0052(4)
O1 0.073(2) 0.0593(18) 0.0623(19) -0.0053(14) 0.0090(16) -0.0190(15)
O2 0.066(2) 0.069(2) 0.069(2) 0.0037(16) 0.0150(16) -0.0162(16)
O3 0.0602(19) 0.078(2) 0.087(2) 0.0165(18) 0.0148(18) 0.0024(16)
O4 0.0597(17) 0.0662(18) 0.0414(15) 0.0050(13) -0.0014(13) -0.0101(14)
O5 0.085(2) 0.077(2) 0.0454(17) -0.0128(14) 0.0019(15) -0.0163(17)
O6 0.0606(17) 0.0521(15) 0.0383(14) 0.0015(11) 0.0028(12) -0.0105(12)
O7 0.076(2) 0.0446(15) 0.0611(18) -0.0022(13) 0.0124(15) -0.0035(14)
O8 0.099(3) 0.083(2) 0.076(2) 0.0002(18) 0.038(2) 0.004(2)
N1 0.106(4) 0.129(5) 0.159(6) 0.061(4) 0.007(4) -0.054(4)
C1 0.089(4) 0.113(5) 0.097(4) 0.046(4) -0.004(3) -0.036(4)
C2 0.101(5) 0.082(4) 0.111(5) 0.026(3) 0.009(4) -0.028(3)
C3 0.085(4) 0.085(4) 0.087(4) 0.020(3) 0.002(3) -0.028(3)
C4 0.071(3) 0.073(3) 0.062(3) 0.016(2) -0.006(2) -0.023(3)
C5 0.083(4) 0.093(4) 0.120(5) 0.037(4) 0.023(4) -0.008(3)
C6 0.085(4) 0.125(6) 0.150(7) 0.066(5) 0.024(4) -0.013(4)
C7 0.160(8) 0.137(7) 0.147(8) 0.054(6) -0.006(6) -0.078(6)
C8 0.300(15) 0.226(12) 0.133(8) 0.035(8) -0.008(9) -0.173(12)
C9 0.135(6) 0.181(8) 0.124(6) 0.040(6) -0.023(5) -0.084(6)
C10 0.119(6) 0.227(11) 0.120(7) -0.008(7) 0.006(5) -0.019(7)
C11 0.061(3) 0.079(3) 0.053(3) 0.009(2) -0.007(2) -0.022(2)
C12 0.069(3) 0.064(3) 0.057(3) 0.008(2) -0.005(2) -0.019(2)
C13 0.067(3) 0.065(3) 0.051(3) 0.001(2) -0.003(2) -0.017(2)
C14 0.073(3) 0.109(5) 0.100(5) 0.025(4) 0.000(3) -0.005(3)
C15 0.105(5) 0.132(5) 0.070(4) 0.013(4) -0.005(3) 0.034(4)
C16 0.059(3) 0.093(3) 0.059(3) 0.011(3) -0.004(2) -0.014(3)
C17 0.140(6) 0.161(7) 0.054(3) -0.010(4) -0.005(4) 0.051(5)
C18 0.093(4) 0.134(5) 0.044(3) -0.018(3) -0.002(3) -0.032(4)
C19 0.112(5) 0.139(6) 0.126(6) 0.046(5) 0.023(4) 0.044(5)
C20 0.088(5) 0.163(8) 0.209(11) 0.028(7) -0.020(6) -0.043(5)
C21 0.121(6) 0.229(10) 0.090(5) -0.043(6) 0.001(4) -0.070(7)
C22 0.144(6) 0.157(6) 0.047(3) -0.026(4) 0.008(3) -0.009(5)
C23 0.172(7) 0.057(3) 0.108(5) 0.004(3) 0.041(5) 0.013(4)
C24 0.201(9) 0.097(5) 0.144(7) 0.057(5) 0.013(6) -0.017(6)
C25 0.325(15) 0.081(5) 0.145(8) -0.033(5) 0.030(9) 0.035(7)
C26 0.192(8) 0.137(6) 0.084(5) 0.018(4) 0.042(5) 0.037(6)
C27 0.273(14) 0.186(10) 0.195(11) 0.078(9) 0.052(10) 0.033(10)
C28 0.204(12) 0.150(11) 0.097(9) -0.033(8) 0.042(9) 0.027(10)
C28' 0.141(12) 0.213(15) 0.098(10) -0.002(11) 0.060(9) 0.032(11)

loop_
_atom_type_symbol
_atom_type_description
_atom_type_scat_dispersion_real
_atom_type_scat_dispersion_imag
_atom_type_scat_source
C C 0.0033 0.0016 'International Tables Vol C Tables 4.2.6.8 and 6.1.1.4'
H H 0.0000 0.0000 'International Tables Vol C Tables 4.2.6.8 and 6.1.1.4'
N N 0.0061 0.0033 'International Tables Vol C Tables 4.2.6.8 and 6.1.1.4'
O O 0.0106 0.0060 'International Tables Vol C Tables 4.2.6.8 and 6.1.1.4'
Ti Ti 0.2776 0.4457 'International Tables Vol C Tables 4.2.6.8 and 6.1.1.4'

loop_
_geom_angle_atom_site_label_1
_geom_angle_atom_site_label_2
_geom_angle_atom_site_label_3
_geom_angle
_geom_angle_site_symmetry_1
_geom_angle_site_symmetry_3
O5 Ti1 O6 106.51(14) 3_566 .
O5 Ti1 O7 96.17(14) 3_566 .
O6 Ti1 O7 79.22(12) . .
O5 Ti1 O4 86.98(14) 3_566 3_566
O6 Ti1 O4 95.67(12) . 3_566
O7 Ti1 O4 174.58(12) . 3_566
O5 Ti1 O6 163.38(14) 3_566 3_566
O6 Ti1 O6 79.77(12) . 3_566
O7 Ti1 O6 100.16(12) . 3_566
O4 Ti1 O6 76.99(11) 3_566 3_566
O5 Ti1 O1 94.45(14) 3_566 3_566
O6 Ti1 O1 158.47(12) . 3_566
O7 Ti1 O1 93.92(13) . 3_566
O4 Ti1 O1 90.22(13) 3_566 3_566
O6 Ti1 O1 81.43(12) 3_566 3_566
O5 Ti1 Ti1 145.72(12) 3_566 3_566
O6 Ti1 Ti1 41.76(8) . 3_566
O7 Ti1 Ti1 90.13(9) . 3_566
O4 Ti1 Ti1 84.81(9) 3_566 3_566
O6 Ti1 Ti1 38.01(7) 3_566 3_566
O1 Ti1 Ti1 118.76(10) 3_566 3_566
O5 Ti1 Ti2 101.37(11) 3_566 .
O6 Ti1 Ti2 38.61(9) . .
O7 Ti1 Ti2 40.88(8) . .
O4 Ti1 Ti2 134.17(9) 3_566 .
O6 Ti1 Ti2 93.04(8) 3_566 .
O1 Ti1 Ti2 132.99(10) 3_566 .
Ti1 Ti1 Ti2 63.06(3) 3_566 .
O5 Ti1 Ti2 126.16(12) 3_566 3_566
O6 Ti1 Ti2 92.91(9) . 3_566
O7 Ti1 Ti2 137.17(9) . 3_566
O4 Ti1 Ti2 40.60(8) 3_566 3_566
O6 Ti1 Ti2 37.27(8) 3_566 3_566
O1 Ti1 Ti2 78.20(10) 3_566 3_566
Ti1 Ti1 Ti2 59.54(3) 3_566 3_566
Ti2 Ti1 Ti2 122.61(3) . 3_566
O8 Ti2 O3 98.30(17) . .
O8 Ti2 O6 100.38(15) . .
O3 Ti2 O6 161.31(14) . .
O8 Ti2 O7 96.89(15) . .
O3 Ti2 O7 101.27(14) . .
O6 Ti2 O7 75.79(11) . .
O8 Ti2 O2 92.25(15) . .
O3 Ti2 O2 96.49(15) . .
O6 Ti2 O2 83.56(12) . .
O7 Ti2 O2 158.59(13) . .
O8 Ti2 O4 174.50(14) . .
O3 Ti2 O4 85.70(14) . .
O6 Ti2 O4 75.72(11) . .
O7 Ti2 O4 85.98(11) . .
O2 Ti2 O4 83.51(12) . .
O8 Ti2 Ti1 97.73(13) . .
O3 Ti2 Ti1 139.53(11) . .
O6 Ti2 Ti1 36.16(8) . .
O7 Ti2 Ti1 39.88(8) . .
O2 Ti2 Ti1 119.72(10) . .
O4 Ti2 Ti1 81.44(8) . .
O8 Ti2 Ti1 137.09(13) . 3_566
O3 Ti2 Ti1 123.60(12) . 3_566
O6 Ti2 Ti1 38.26(7) . 3_566
O7 Ti2 Ti1 84.59(9) . 3_566
O2 Ti2 Ti1 75.60(10) . 3_566
O4 Ti2 Ti1 38.32(8) . 3_566
Ti1 Ti2 Ti1 57.39(3) . 3_566
C13 O1 Ti1 128.5(3) . 3_566
C13 O2 Ti2 130.6(3) . .
C14 O3 Ti2 140.4(4) . .
C16 O4 Ti1 131.9(3) . 3_566
C16 O4 Ti2 126.7(3) . .
Ti1 O4 Ti2 101.08(12) 3_566 .
C18 O5 Ti1 134.9(4) . 3_566
Ti1 O6 Ti2 105.23(13) . .
Ti1 O6 Ti1 100.23(12) . 3_566
Ti2 O6 Ti1 104.47(12) . 3_566
C23 O7 Ti1 131.6(4) . .
C23 O7 Ti2 127.4(4) . .
Ti1 O7 Ti2 99.25(12) . .
C26 O8 Ti2 149.0(5) . .
C1 N1 C7 121.8(7) . .
C1 N1 C9 122.3(7) . .
C7 N1 C9 115.0(6) . .
N1 C1 C2 121.6(7) . .
N1 C1 C6 120.6(7) . .
C2 C1 C6 117.7(6) . .
C3 C2 C1 121.2(7) . .
C3 C2 H2 119.4 . .
C1 C2 H2 119.4 . .
C2 C3 C4 121.4(6) . .
C2 C3 H3 119.3 . .
C4 C3 H3 119.3 . .
C5 C4 C3 116.4(5) . .
C5 C4 C11 121.1(5) . .
C3 C4 C11 122.4(5) . .
C4 C5 C6 123.1(7) . .
C4 C5 H5 118.5 . .
C6 C5 H5 118.5 . .
C5 C6 C1 120.1(7) . .
C5 C6 H6 120.0 . .
C1 C6 H6 120.0 . .
N1 C7 C8 111.2(8) . .
N1 C7 H7A 109.4 . .
C8 C7 H7A 109.4 . .
N1 C7 H7B 109.4 . .
C8 C7 H7B 109.4 . .
H7A C7 H7B 108.0 . .
C7 C8 H8A 109.5 . .
C7 C8 H8B 109.5 . .
H8A C8 H8B 109.5 . .
C7 C8 H8C 109.5 . .
H8A C8 H8C 109.5 . .
H8B C8 H8C 109.5 . .
C10 C9 N1 107.7(7) . .
C10 C9 H9A 110.2 . .
N1 C9 H9A 110.2 . .
C10 C9 H9B 110.2 . .
N1 C9 H9B 110.2 . .
H9A C9 H9B 108.5 . .
C9 C10 H10A 109.5 . .
C9 C10 H10B 109.5 . .
H10A C10 H10B 109.5 . .
C9 C10 H10C 109.5 . .
H10A C10 H10C 109.5 . .
H10B C10 H10C 109.5 . .
C12 C11 C4 128.5(5) . .
C12 C11 H11 115.7 . .
C4 C11 H11 115.7 . .
C11 C12 C13 123.8(5) . .
C11 C12 H12 118.1 . .
C13 C12 H12 118.1 . .
O2 C13 O1 125.5(4) . .
O2 C13 C12 118.1(5) . .
O1 C13 C12 116.4(5) . .
O3 C14 C15 110.4(5) . .
O3 C14 C20 106.9(6) . .
C15 C14 C20 111.3(7) . .
O3 C14 C19 107.2(6) . .
C15 C14 C19 111.2(6) . .
C20 C14 C19 109.8(6) . .
C16 C15 C14 128.5(6) . .
C16 C15 H15 115.7 . .
C14 C15 H15 115.7 . .
C15 C16 O4 122.3(5) . .
C15 C16 C17 122.2(5) . .
O4 C16 C17 115.2(5) . .
C16 C17 C18 115.4(6) . .
C16 C17 H17A 108.4 . .
C18 C17 H17A 108.4 . .
C16 C17 H17B 108.4 . .
C18 C17 H17B 108.4 . .
H17A C17 H17B 107.5 . .
O5 C18 C21 107.9(5) . .
O5 C18 C17 107.5(4) . .
C21 C18 C17 113.2(7) . .
O5 C18 C22 105.2(5) . .
C21 C18 C22 112.2(5) . .
C17 C18 C22 110.4(6) . .
C14 C19 H19A 109.5 . .
C14 C19 H19B 109.5 . .
H19A C19 H19B 109.5 . .
C14 C19 H19C 109.5 . .
H19A C19 H19C 109.5 . .
H19B C19 H19C 109.5 . .
C14 C20 H20A 109.5 . .
C14 C20 H20B 109.5 . .
H20A C20 H20B 109.5 . .
C14 C20 H20C 109.5 . .
H20A C20 H20C 109.5 . .
H20B C20 H20C 109.5 . .
C18 C21 H21A 109.5 . .
C18 C21 H21B 109.5 . .
H21A C21 H21B 109.5 . .
C18 C21 H21C 109.5 . .
H21A C21 H21C 109.5 . .
H21B C21 H21C 109.5 . .
C18 C22 H22A 109.5 . .
C18 C22 H22B 109.5 . .
H22A C22 H22B 109.5 . .
C18 C22 H22C 109.5 . .
H22A C22 H22C 109.5 . .
H22B C22 H22C 109.5 . .
C25 C23 C24 128.8(7) . .
C25 C23 O7 115.0(6) . .
C24 C23 O7 109.8(6) . .
C25 C23 H23 98.4 . .
C24 C23 H23 98.4 . .
O7 C23 H23 98.4 . .
C23 C24 H24A 109.5 . .
C23 C24 H24B 109.5 . .
H24A C24 H24B 109.5 . .
C23 C24 H24C 109.5 . .
H24A C24 H24C 109.5 . .
H24B C24 H24C 109.5 . .
C23 C25 H25A 109.5 . .
C23 C25 H25B 109.5 . .
H25A C25 H25B 109.5 . .
C23 C25 H25C 109.5 . .
H25A C25 H25C 109.5 . .
H25B C25 H25C 109.5 . .
O8 C26 C27 111.3(9) . .
O8 C26 C28 112.0(10) . .
C27 C26 C28 136.6(12) . .
O8 C26 C28' 112.8(10) . .
C27 C26 C28' 107.8(12) . .
C28 C26 C28' 50.9(11) . .
C26 C27 H27A 109.5 . .
C26 C27 H27B 109.5 . .
H27A C27 H27B 109.5 . .
C26 C27 H27C 109.5 . .
H27A C27 H27C 109.5 . .
H27B C27 H27C 109.5 . .
C28' C28 C26 67.1(13) . .
C28 C28' C26 62.0(11) . .

loop_
_geom_bond_atom_site_label_1
_geom_bond_atom_site_label_2
_geom_bond_distance
_geom_bond_site_symmetry_2
Ti1 O5 1.786(3) 3_566
Ti1 O6 1.873(3) .
Ti1 O7 1.990(3) .
Ti1 O4 2.001(3) 3_566
Ti1 O6 2.026(3) 3_566
Ti1 O1 2.041(3) 3_566
Ti1 Ti1 2.9934(14) 3_566
Ti1 Ti2 3.0632(12) .
Ti1 Ti2 3.1678(12) 3_566
Ti2 O8 1.772(3) .
Ti2 O3 1.804(3) .
Ti2 O6 1.981(3) .
Ti2 O7 2.031(3) .
Ti2 O2 2.060(3) .
Ti2 O4 2.101(3) .
O1 C13 1.269(6) .
O2 C13 1.262(6) .
O3 C14 1.386(7) .
O4 C16 1.358(5) .
O5 C18 1.456(6) .
O7 C23 1.429(6) .
O8 C26 1.380(8) .
N1 C1 1.395(7) .
N1 C7 1.415(11) .
N1 C9 1.428(11) .
C1 C2 1.368(10) .
C1 C6 1.405(10) .
C2 C3 1.387(8) .
C2 H2 0.9300 .
C3 C4 1.393(8) .
C3 H3 0.9300 .
C4 C5 1.371(8) .
C4 C11 1.447(6) .
C5 C6 1.369(8) .
C5 H5 0.9300 .
C6 H6 0.9300 .
C7 C8 1.536(14) .
C7 H7A 0.9700 .
C7 H7B 0.9700 .
C8 H8A 0.9600 .
C8 H8B 0.9600 .
C8 H8C 0.9600 .
C9 C10 1.459(11) .
C9 H9A 0.9700 .
C9 H9B 0.9700 .
C10 H10A 0.9600 .
C10 H10B 0.9600 .
C10 H10C 0.9600 .
C11 C12 1.306(7) .
C11 H11 0.9300 .
C12 C13 1.478(6) .
C12 H12 0.9300 .
C14 C15 1.493(9) .
C14 C20 1.560(9) .
C14 C19 1.540(9) .
C15 C16 1.317(8) .
C15 H15 0.9300 .
C16 C17 1.422(8) .
C17 C18 1.527(10) .
C17 H17A 0.9700 .
C17 H17B 0.9700 .
C18 C21 1.504(9) .
C18 C22 1.533(8) .
C19 H19A 0.9600 .
C19 H19B 0.9600 .
C19 H19C 0.9600 .
C20 H20A 0.9600 .
C20 H20B 0.9600 .
C20 H20C 0.9600 .
C21 H21A 0.9600 .
C21 H21B 0.9600 .
C21 H21C 0.9600 .
C22 H22A 0.9600 .
C22 H22B 0.9600 .
C22 H22C 0.9600 .
C23 C25 1.373(10) .
C23 C24 1.446(10) .
C23 H23 0.9800 .
C24 H24A 0.9600 .
C24 H24B 0.9600 .
C24 H24C 0.9600 .
C25 H25A 0.9600 .
C25 H25B 0.9600 .
C25 H25C 0.9600 .
C26 C27 1.388(13) .
C26 C28 1.403(18) .
C26 C28' 1.464(17) .
C27 H27A 0.9600 .
C27 H27B 0.9600 .
C27 H27C 0.9600 .
C28 C28' 1.23(2) .

loop_
_geom_torsion_atom_site_label_1
_geom_torsion_atom_site_label_2
_geom_torsion_atom_site_label_3
_geom_torsion_atom_site_label_4
_geom_torsion
_geom_torsion_site_symmetry_1
_geom_torsion_site_symmetry_4
O8 Ti2 O3 C14 161.1(5) . .
O6 Ti2 O3 C14 -21.2(8) . .
O7 Ti2 O3 C14 -100.1(5) . .
O2 Ti2 O3 C14 67.8(5) . .
O4 Ti2 O3 C14 -15.1(5) . .
Ti1 Ti2 O3 C14 -86.6(6) . .
Ti1 Ti2 O3 C14 -9.2(6) 3_566 .
O5 Ti1 O6 Ti2 -87.63(16) 3_566 .
O7 Ti1 O6 Ti2 5.68(12) . .
O4 Ti1 O6 Ti2 -176.14(12) 3_566 .
O6 Ti1 O6 Ti2 108.20(15) 3_566 .
O1 Ti1 O6 Ti2 78.7(4) 3_566 .
Ti1 Ti1 O6 Ti2 108.20(15) 3_566 .
Ti2 Ti1 O6 Ti2 143.23(9) 3_566 .
O5 Ti1 O6 Ti1 164.17(14) 3_566 3_566
O7 Ti1 O6 Ti1 -102.52(13) . 3_566
O4 Ti1 O6 Ti1 75.66(12) 3_566 3_566
O6 Ti1 O6 Ti1 0.0 3_566 3_566
O1 Ti1 O6 Ti1 -29.5(4) 3_566 3_566
Ti2 Ti1 O6 Ti1 -108.20(15) . 3_566
Ti2 Ti1 O6 Ti1 35.03(10) 3_566 3_566
O3 Ti2 O8 C26 -179.5(9) . .
O6 Ti2 O8 C26 1.2(10) . .
O7 Ti2 O8 C26 77.9(10) . .
O2 Ti2 O8 C26 -82.7(10) . .
Ti1 Ti2 O8 C26 37.7(10) . .
Ti1 Ti2 O8 C26 -11.5(10) 3_566 .
C7 N1 C1 C2 -5.3(11) . .
C9 N1 C1 C2 163.5(7) . .
C7 N1 C1 C6 172.3(8) . .
C9 N1 C1 C6 -18.9(11) . .
N1 C1 C2 C3 -179.0(6) . .
C6 C1 C2 C3 3.3(10) . .
C1 C2 C3 C4 -2.3(9) . .
C2 C3 C4 C5 -0.5(8) . .
C2 C3 C4 C11 179.0(5) . .
C3 C4 C5 C6 2.2(9) . .
C11 C4 C5 C6 -177.3(6) . .
C4 C5 C6 C1 -1.2(11) . .
N1 C1 C6 C5 -179.3(7) . .
C2 C1 C6 C5 -1.6(11) . .
C1 N1 C7 C8 82.9(9) . .
C9 N1 C7 C8 -86.7(10) . .
C1 N1 C9 C10 95.8(9) . .
C7 N1 C9 C10 -94.6(10) . .
C5 C4 C11 C12 173.1(5) . .
C3 C4 C11 C12 -6.4(8) . .
C4 C11 C12 C13 179.8(4) . .
Ti2 O2 C13 O1 16.1(7) . .
Ti2 O2 C13 C12 -164.8(3) . .
Ti1 O1 C13 O2 -4.0(7) 3_566 .
Ti1 O1 C13 C12 176.9(3) 3_566 .
C11 C12 C13 O2 2.8(6) . .
C11 C12 C13 O1 -178.1(4) . .
Ti2 O3 C14 C15 29.0(8) . .
Ti2 O3 C14 C20 -92.1(7) . .
Ti2 O3 C14 C19 150.2(5) . .
O3 C14 C15 C16 -28.6(10) . .
C20 C14 C15 C16 89.9(9) . .
C19 C14 C15 C16 -147.4(7) . .
C14 C15 C16 O4 17.5(11) . .
C14 C15 C16 C17 -168.5(7) . .
Ti1 O4 C16 C15 -172.6(5) 3_566 .
Ti2 O4 C16 C15 -0.4(7) . .
Ti1 O4 C16 C17 12.9(7) 3_566 .
Ti2 O4 C16 C17 -174.8(5) . .
C15 C16 C17 C18 134.6(7) . .
O4 C16 C17 C18 -51.0(8) . .
Ti1 O5 C18 C21 81.3(7) 3_566 .
Ti1 O5 C18 C17 -41.1(7) 3_566 .
Ti1 O5 C18 C22 -158.8(4) 3_566 .
C16 C17 C18 O5 62.3(7) . .
C16 C17 C18 C21 -56.7(7) . .
C16 C17 C18 C22 176.6(5) . .
Ti1 O7 C23 C25 61.1(10) . .
Ti2 O7 C23 C25 -100.6(9) . .
Ti1 O7 C23 C24 -93.4(7) . .
Ti2 O7 C23 C24 105.0(7) . .
Ti2 O8 C26 C27 43.3(15) . .
Ti2 O8 C26 C28 -140.0(13) . .
Ti2 O8 C26 C28' 164.7(12) . .
O8 C26 C28 C28' -102.2(14) . .
C27 C26 C28 C28' 73(2) . .
O8 C26 C28' C28 100.4(15) . .
C27 C26 C28' C28 -136.3(16) . .
